data_7060799
loop_
_publ_author_name
'Hchicha, Khouloud'
'Korb, Marcus'
'Badraoui, Riadh'
'Na\"ili, Houcine'

_publ_section_title
;
 A novel sulfate-bridged binuclear copper(ii) complex: structure, optical,
 ADMET and in vivo approach in a murine model of bone metastasis
;
_journal_issue 31
_journal_name_full 'New Journal of Chemistry'
_journal_page_first 13775
_journal_page_last 13784
_journal_paper_doi 10.1039/D1NJ02388H
_journal_volume 45
_journal_year 2021
_chemical_formula_moiety 'C16 H24 Cu2 N8 O8 S2'
_chemical_formula_sum 'C16 H24 Cu2 N8 O8 S2'
_chemical_formula_weight 647.63
_space_group_crystal_system triclinic
_space_group_IT_number 2
_space_group_name_Hall '-P 1'
_space_group_name_H-M_alt 'P -1'
_atom_sites_solution_hydrogens mixed
_audit_creation_method SHELXL-2013
_audit_update_record
;
2019-02-16 deposited with the CCDC.	2021-06-29 downloaded from the CCDC.
;
_cell_angle_alpha 115.216(8)
_cell_angle_beta 97.265(6)
_cell_angle_gamma 108.823(8)
_cell_formula_units_Z 1
_cell_length_a 8.5712(6)
_cell_length_b 8.7884(10)
_cell_length_c 9.8797(6)
_cell_measurement_reflns_used 3561
_cell_measurement_temperature 125.3(6)
_cell_measurement_theta_max 27.3620
_cell_measurement_theta_min 4.0550
_cell_volume 606.26(12)
_computing_cell_refinement 'CrysAlisPro 1.171.38.41l (Rigaku OD, 2015)'
_computing_data_collection 'CrysAlisPro 1.171.38.41l (Rigaku OD, 2015)'
_computing_data_reduction 'CrysAlisPro 1.171.38.41l (Rigaku OD, 2015)'
_computing_structure_refinement 'SHELXL-2013 (Sheldrick, 2013)'
_computing_structure_solution 'SHELXS-2013 (Sheldrick, 2013)'
_diffrn_ambient_temperature 125.3(6)
_diffrn_measured_fraction_theta_full 0.996
_diffrn_measured_fraction_theta_max 0.996
_diffrn_measurement_device_type 'oxford gemini s'
_diffrn_measurement_method '\w scans'
_diffrn_radiation_type MoK\a
_diffrn_radiation_wavelength 0.71073
_diffrn_reflns_av_R_equivalents 0.0413
_diffrn_reflns_av_unetI/netI 0.0380
_diffrn_reflns_Laue_measured_fraction_full 0.996
_diffrn_reflns_Laue_measured_fraction_max 0.996
_diffrn_reflns_limit_h_max 10
_diffrn_reflns_limit_h_min -10
_diffrn_reflns_limit_k_max 10
_diffrn_reflns_limit_k_min -10
_diffrn_reflns_limit_l_max 11
_diffrn_reflns_limit_l_min -11
_diffrn_reflns_number 7568
_diffrn_reflns_point_group_measured_fraction_full 0.996
_diffrn_reflns_point_group_measured_fraction_max 0.996
_diffrn_reflns_theta_full 25.000
_diffrn_reflns_theta_max 24.999
_diffrn_reflns_theta_min 2.946
_exptl_absorpt_coefficient_mu 1.986
_exptl_absorpt_correction_T_max 1.00000
_exptl_absorpt_correction_T_min 0.71451
_exptl_absorpt_correction_type multi-scan
_exptl_absorpt_process_details
;
CrysAlisPro 1.171.38.41l (Rigaku Oxford Diffraction, 2015)
Empirical absorption correction using spherical harmonics,
 implemented in SCALE3 ABSPACK scaling algorithm.
;
_exptl_crystal_colour blue
_exptl_crystal_density_diffrn 1.774
_exptl_crystal_description block
_exptl_crystal_F_000 330
_exptl_crystal_size_max 0.2
_exptl_crystal_size_mid 0.2
_exptl_crystal_size_min 0.2
_refine_diff_density_max 0.791
_refine_diff_density_min -0.342
_refine_diff_density_rms 0.084
_refine_ls_extinction_method none
_refine_ls_goodness_of_fit_ref 1.098
_refine_ls_hydrogen_treatment mixed
_refine_ls_matrix_type full
_refine_ls_number_parameters 173
_refine_ls_number_reflns 2125
_refine_ls_number_restraints 2
_refine_ls_restrained_S_all 1.098
_refine_ls_R_factor_all 0.0398
_refine_ls_R_factor_gt 0.0338
_refine_ls_shift/su_max 0.001
_refine_ls_shift/su_mean 0.000
_refine_ls_structure_factor_coef Fsqd
_refine_ls_weighting_details 'w=1/[\s^2^(Fo^2^)+(0.0395P)^2^+0.2925P] where P=(Fo^2^+2Fc^2^)/3'
_refine_ls_weighting_scheme calc
_refine_ls_wR_factor_gt 0.0775
_refine_ls_wR_factor_ref 0.0796
_reflns_Friedel_coverage 0.000
_reflns_number_gt 1915
_reflns_number_total 2125
_reflns_threshold_expression 'I > 2\s(I)'
_cod_data_source_file d1nj02388h1.cif
_cod_data_source_block NH-I1
_cod_depositor_comments 'Adding full bibliography for 7060799.cif.'
_cod_original_cell_volume 606.26(10)
_cod_database_code 7060799
_shelx_space_group_comment
;
The symmetry employed for this shelxl refinement is uniquely defined
by the following loop, which should always be used as a source of
symmetry information in preference to the above space-group names.
They are only intended as comments.
;
_oxdiff_exptl_absorpt_empirical_full_min 0.792
_oxdiff_exptl_absorpt_empirical_full_max 1.211
_oxdiff_exptl_absorpt_empirical_details
;
Empirical correction (ABSPACK) includes:
- Absorption correction using spherical harmonics
- Frame scaling
;
_shelxl_version_number 2013-4

loop_
_space_group_symop_operation_xyz
'x, y, z'
'-x, -y, -z'

loop_
_atom_site_label
_atom_site_type_symbol
_atom_site_fract_x
_atom_site_fract_y
_atom_site_fract_z
_atom_site_U_iso_or_equiv
_atom_site_adp_type
_atom_site_occupancy
_atom_site_site_symmetry_order
_atom_site_calc_flag
_atom_site_refinement_flags_posn
_atom_site_refinement_flags_adp
_atom_site_refinement_flags_occupancy
_atom_site_disorder_assembly
_atom_site_disorder_group
C1 C 0.5106(4) 0.7680(5) 0.9688(3) 0.0184(7) Uani 1 1 d . . . . .
H1 H 0.4905 0.8724 1.0230 0.022 Uiso 1 1 calc R U . . .
C2 C 0.6674(4) 0.7647(5) 0.9780(4) 0.0206(7) Uani 1 1 d . . . . .
H2 H 0.7744 0.8642 1.0398 0.025 Uiso 1 1 calc R U . . .
C3 C 0.4650(4) 0.4831(4) 0.8111(3) 0.0160(7) Uani 1 1 d . . . . .
C4 C 0.3848(4) 0.2839(4) 0.6922(4) 0.0206(7) Uani 1 1 d . . . . .
H4A H 0.2777 0.2237 0.7061 0.031 Uiso 1 1 calc R U . . .
H4B H 0.4620 0.2289 0.7043 0.031 Uiso 1 1 calc R U . . .
H4C H 0.3625 0.2697 0.5888 0.031 Uiso 1 1 calc R U . . .
C5 C 0.0035(4) 0.7579(5) 0.7346(4) 0.0195(7) Uani 1 1 d . . . . .
H5 H -0.0734 0.7500 0.7925 0.023 Uiso 1 1 calc R U . . .
C6 C 0.0132(4) 0.8423(5) 0.6475(4) 0.0211(7) Uani 1 1 d . . . . .
H6 H -0.0542 0.9020 0.6335 0.025 Uiso 1 1 calc R U . . .
C7 C 0.2089(4) 0.7271(4) 0.6325(3) 0.0167(7) Uani 1 1 d . . . . .
C8 C 0.3523(4) 0.6803(5) 0.5828(4) 0.0259(8) Uani 1 1 d . . . . .
H8A H 0.4605 0.7690 0.6636 0.039 Uiso 1 1 calc R U . . .
H8B H 0.3562 0.6831 0.4872 0.039 Uiso 1 1 calc R U . . .
H8C H 0.3324 0.5586 0.5656 0.039 Uiso 1 1 calc R U . . .
O1 O -0.1237(3) 0.4233(3) 0.7866(2) 0.0160(5) Uani 1 1 d . . . . .
O2 O 0.0662(3) 0.3007(3) 0.8388(2) 0.0174(5) Uani 1 1 d . . . . .
O3 O -0.1910(3) 0.2480(3) 0.9257(2) 0.0183(5) Uani 1 1 d . . . . .
O4 O -0.2217(3) 0.0872(3) 0.6498(2) 0.0179(5) Uani 1 1 d . . . . .
S1 S -0.12356(9) 0.25717(10) 0.80020(8) 0.01335(19) Uani 1 1 d . . . . .
Cu1 Cu 0.13717(4) 0.53423(5) 0.82410(4) 0.01375(14) Uani 1 1 d . . . . .
N2 N 0.6374(3) 0.5850(4) 0.8779(3) 0.0174(6) Uani 1 1 d D . . . .
N1 N 0.3846(3) 0.5919(4) 0.8659(3) 0.0145(5) Uani 1 1 d . . . . .
N4 N 0.1433(3) 0.8215(4) 0.5840(3) 0.0188(6) Uani 1 1 d D . . . .
N3 N 0.1253(3) 0.6850(4) 0.7249(3) 0.0157(6) Uani 1 1 d . . . . .
H2N H 0.717(3) 0.544(4) 0.872(4) 0.022(9) Uiso 1 1 d D . . . .
H4N H 0.180(5) 0.854(6) 0.518(4) 0.048(12) Uiso 1 1 d D . . . .

loop_
_atom_site_aniso_label
_atom_site_aniso_U_11
_atom_site_aniso_U_22
_atom_site_aniso_U_33
_atom_site_aniso_U_23
_atom_site_aniso_U_13
_atom_site_aniso_U_12
C1 0.0203(17) 0.0212(18) 0.0168(15) 0.0109(14) 0.0068(13) 0.0100(14)
C2 0.0166(16) 0.0245(19) 0.0195(16) 0.0120(15) 0.0026(13) 0.0070(14)
C3 0.0171(16) 0.0247(18) 0.0156(15) 0.0150(15) 0.0092(12) 0.0113(14)
C4 0.0201(16) 0.0213(18) 0.0234(16) 0.0108(15) 0.0120(14) 0.0106(14)
C5 0.0179(16) 0.0243(19) 0.0214(16) 0.0124(15) 0.0087(13) 0.0123(14)
C6 0.0240(17) 0.0218(18) 0.0193(16) 0.0111(15) 0.0028(13) 0.0120(15)
C7 0.0200(16) 0.0215(18) 0.0101(14) 0.0091(14) 0.0045(12) 0.0088(14)
C8 0.0242(18) 0.041(2) 0.0240(17) 0.0219(17) 0.0131(14) 0.0176(16)
O1 0.0138(10) 0.0208(12) 0.0185(11) 0.0116(10) 0.0068(9) 0.0097(9)
O2 0.0174(11) 0.0235(13) 0.0211(11) 0.0158(10) 0.0082(9) 0.0125(10)
O3 0.0215(11) 0.0208(13) 0.0126(10) 0.0082(10) 0.0086(9) 0.0077(10)
O4 0.0200(11) 0.0194(12) 0.0137(10) 0.0079(10) 0.0049(9) 0.0082(10)
S1 0.0142(4) 0.0181(4) 0.0119(4) 0.0088(3) 0.0058(3) 0.0091(3)
Cu1 0.0131(2) 0.0212(2) 0.0140(2) 0.01193(18) 0.00625(15) 0.01017(17)
N2 0.0145(14) 0.0237(16) 0.0209(13) 0.0141(13) 0.0069(11) 0.0113(12)
N1 0.0145(12) 0.0204(15) 0.0141(12) 0.0110(12) 0.0055(10) 0.0098(11)
N4 0.0248(15) 0.0217(15) 0.0135(13) 0.0115(12) 0.0064(11) 0.0098(12)
N3 0.0165(13) 0.0204(15) 0.0141(12) 0.0105(12) 0.0057(10) 0.0092(11)

loop_
_atom_type_symbol
_atom_type_description
_atom_type_scat_dispersion_real
_atom_type_scat_dispersion_imag
_atom_type_scat_source
C C 0.0033 0.0016 'International Tables Vol C Tables 4.2.6.8 and 6.1.1.4'
H H 0.0000 0.0000 'International Tables Vol C Tables 4.2.6.8 and 6.1.1.4'
O O 0.0106 0.0060 'International Tables Vol C Tables 4.2.6.8 and 6.1.1.4'
S S 0.1246 0.1234 'International Tables Vol C Tables 4.2.6.8 and 6.1.1.4'
Cu Cu 0.3201 1.2651 'International Tables Vol C Tables 4.2.6.8 and 6.1.1.4'
N N 0.0061 0.0033 'International Tables Vol C Tables 4.2.6.8 and 6.1.1.4'

loop_
_geom_angle_atom_site_label_1
_geom_angle_atom_site_label_2
_geom_angle_atom_site_label_3
_geom_angle
_geom_angle_site_symmetry_1
_geom_angle_site_symmetry_3
_geom_angle_publ_flag
C2 C1 N1 109.1(3) . . ?
C2 C1 H1 125.5 . . ?
N1 C1 H1 125.5 . . ?
C1 C2 N2 106.1(3) . . ?
C1 C2 H2 126.9 . . ?
N2 C2 H2 126.9 . . ?
N1 C3 N2 108.9(3) . . ?
N1 C3 C4 127.2(3) . . ?
N2 C3 C4 123.8(3) . . ?
C3 C4 H4A 109.5 . . ?
C3 C4 H4B 109.5 . . ?
H4A C4 H4B 109.5 . . ?
C3 C4 H4C 109.5 . . ?
H4A C4 H4C 109.5 . . ?
H4B C4 H4C 109.5 . . ?
C6 C5 N3 109.7(3) . . ?
C6 C5 H5 125.2 . . ?
N3 C5 H5 125.2 . . ?
C5 C6 N4 105.5(3) . . ?
C5 C6 H6 127.2 . . ?
N4 C6 H6 127.2 . . ?
N3 C7 N4 109.4(3) . . ?
N3 C7 C8 128.3(3) . . ?
N4 C7 C8 122.3(3) . . ?
C7 C8 H8A 109.5 . . ?
C7 C8 H8B 109.5 . . ?
H8A C8 H8B 109.5 . . ?
C7 C8 H8C 109.5 . . ?
H8A C8 H8C 109.5 . . ?
H8B C8 H8C 109.5 . . ?
S1 O1 Cu1 93.33(10) . . ?
S1 O2 Cu1 94.89(10) . . ?
S1 O3 Cu1 131.96(13) . 2_567 ?
O3 S1 O4 111.40(12) . . ?
O3 S1 O2 111.54(12) . . ?
O4 S1 O2 111.06(12) . . ?
O3 S1 O1 111.07(12) . . ?
O4 S1 O1 110.05(12) . . ?
O2 S1 O1 101.31(12) . . ?
O3 S1 Cu1 127.09(9) . . ?
O4 S1 Cu1 121.50(9) . . ?
O2 S1 Cu1 50.23(8) . . ?
O1 S1 Cu1 51.15(8) . . ?
N1 Cu1 N3 98.83(10) . . ?
N1 Cu1 O2 96.45(9) . . ?
N3 Cu1 O2 155.32(10) . . ?
N1 Cu1 O1 166.81(9) . . ?
N3 Cu1 O1 93.66(9) . . ?
O2 Cu1 O1 70.36(8) . . ?
N1 Cu1 O3 89.63(9) . 2_567 ?
N3 Cu1 O3 97.42(9) . 2_567 ?
O2 Cu1 O3 101.96(8) . 2_567 ?
O1 Cu1 O3 92.97(8) . 2_567 ?
N1 Cu1 S1 131.30(8) . . ?
N3 Cu1 S1 126.28(7) . . ?
O2 Cu1 S1 34.88(6) . . ?
O1 Cu1 S1 35.52(6) . . ?
O3 Cu1 S1 100.38(6) 2_567 . ?
C3 N2 C2 108.7(3) . . ?
C3 N2 H2N 127(2) . . ?
C2 N2 H2N 124(2) . . ?
C3 N1 C1 107.2(3) . . ?
C3 N1 Cu1 130.6(2) . . ?
C1 N1 Cu1 122.2(2) . . ?
C7 N4 C6 109.0(3) . . ?
C7 N4 H4N 121(3) . . ?
C6 N4 H4N 130(3) . . ?
C7 N3 C5 106.4(2) . . ?
C7 N3 Cu1 132.3(2) . . ?
C5 N3 Cu1 121.18(19) . . ?

loop_
_geom_bond_atom_site_label_1
_geom_bond_atom_site_label_2
_geom_bond_distance
_geom_bond_site_symmetry_2
_geom_bond_publ_flag
C1 C2 1.346(4) . ?
C1 N1 1.378(4) . ?
C1 H1 0.9300 . ?
C2 N2 1.372(4) . ?
C2 H2 0.9300 . ?
C3 N1 1.327(4) . ?
C3 N2 1.348(4) . ?
C3 C4 1.478(4) . ?
C4 H4A 0.9600 . ?
C4 H4B 0.9600 . ?
C4 H4C 0.9600 . ?
C5 C6 1.349(4) . ?
C5 N3 1.384(4) . ?
C5 H5 0.9300 . ?
C6 N4 1.372(4) . ?
C6 H6 0.9300 . ?
C7 N3 1.329(4) . ?
C7 N4 1.344(4) . ?
C7 C8 1.492(4) . ?
C8 H8A 0.9600 . ?
C8 H8B 0.9600 . ?
C8 H8C 0.9600 . ?
O1 S1 1.523(2) . ?
O1 Cu1 2.041(2) . ?
O2 S1 1.501(2) . ?
O2 Cu1 2.018(2) . ?
O3 S1 1.455(2) . ?
O3 Cu1 2.257(2) 2_567 ?
O4 S1 1.459(2) . ?
S1 Cu1 2.6161(9) . ?
Cu1 N1 1.957(2) . ?
Cu1 N3 1.974(2) . ?
Cu1 O3 2.257(2) 2_567 ?
N2 H2N 0.861(10) . ?
N4 H4N 0.867(10) . ?

loop_
_geom_torsion_atom_site_label_1
_geom_torsion_atom_site_label_2
_geom_torsion_atom_site_label_3
_geom_torsion_atom_site_label_4
_geom_torsion
_geom_torsion_site_symmetry_1
_geom_torsion_site_symmetry_2
_geom_torsion_site_symmetry_3
_geom_torsion_site_symmetry_4
_geom_torsion_publ_flag
N1 C1 C2 N2 0.9(3) . . . . ?
N3 C5 C6 N4 -0.3(4) . . . . ?
Cu1 O3 S1 O4 -169.23(14) 2_567 . . . ?
Cu1 O3 S1 O2 66.04(19) 2_567 . . . ?
Cu1 O3 S1 O1 -46.2(2) 2_567 . . . ?
Cu1 O3 S1 Cu1 10.4(2) 2_567 . . . ?
Cu1 O2 S1 O3 -121.00(11) . . . . ?
Cu1 O2 S1 O4 114.08(11) . . . . ?
Cu1 O2 S1 O1 -2.78(11) . . . . ?
Cu1 O1 S1 O3 121.31(11) . . . . ?
Cu1 O1 S1 O4 -114.85(11) . . . . ?
Cu1 O1 S1 O2 2.74(11) . . . . ?
N1 C3 N2 C2 -0.3(3) . . . . ?
C4 C3 N2 C2 177.7(3) . . . . ?
C1 C2 N2 C3 -0.4(3) . . . . ?
N2 C3 N1 C1 0.8(3) . . . . ?
C4 C3 N1 C1 -177.1(3) . . . . ?
N2 C3 N1 Cu1 -178.02(18) . . . . ?
C4 C3 N1 Cu1 4.1(4) . . . . ?
C2 C1 N1 C3 -1.1(3) . . . . ?
C2 C1 N1 Cu1 177.88(19) . . . . ?
N3 C7 N4 C6 0.3(4) . . . . ?
C8 C7 N4 C6 179.6(3) . . . . ?
C5 C6 N4 C7 0.0(4) . . . . ?
N4 C7 N3 C5 -0.4(3) . . . . ?
C8 C7 N3 C5 -179.6(3) . . . . ?
N4 C7 N3 Cu1 174.5(2) . . . . ?
C8 C7 N3 Cu1 -4.7(5) . . . . ?
C6 C5 N3 C7 0.4(4) . . . . ?
C6 C5 N3 Cu1 -175.2(2) . . . . ?
